data_7251609
loop_
_publ_author_name
'Li, Qiuyu'
'Wu, Ruixue'
'Wu, Tianbao'
'Wei, Renkang'
'Li, Zhijiao'
'Gao, Shang'
'Wang, Minyan'
'Yao, Hequan'
'Lin, Aijun'

_publ_section_title
;
 Palladium-catalyzed asymmetric sequential hydroalkylation and
 hydroamination of 1,3-enynes with 3-hydroxyindoles
;
_journal_issue 7
_journal_name_full 'Green Chemistry'
_journal_page_first 3232
_journal_page_last 3242
_journal_paper_doi 10.1039/D5GC05558J
_journal_volume 28
_journal_year 2026
_chemical_absolute_configuration rmad
_chemical_formula_moiety 'C23 H23 N O3'
_chemical_formula_sum 'C23 H23 N O3'
_chemical_formula_weight 361.42
_space_group_crystal_system orthorhombic
_space_group_IT_number 19
_space_group_name_Hall 'P 2ac 2ab'
_space_group_name_H-M_alt 'P 21 21 21'
_atom_sites_solution_hydrogens mixed
_atom_sites_solution_primary dual
_audit_creation_date 2023-12-22
_audit_creation_method
;
Olex2 1.5-alpha
(compiled 2023.11.24 svn.r209d9fb2 for OlexSys, GUI svn.r6869)
;
_audit_update_record
;
2023-12-22 deposited with the CCDC.	2026-01-12 downloaded from the CCDC.
;
_cell_angle_alpha 90
_cell_angle_beta 90
_cell_angle_gamma 90
_cell_formula_units_Z 4
_cell_length_a 9.4981(6)
_cell_length_b 12.7136(8)
_cell_length_c 15.5146(10)
_cell_measurement_reflns_used 9438
_cell_measurement_temperature 150
_cell_measurement_theta_max 74.260
_cell_measurement_theta_min 4.495
_cell_volume 1873.5(2)
_computing_cell_refinement 'SAINT V8.40A (Bruker, 2019)'
_computing_data_reduction 'SAINT V8.40A (Bruker, 2019)'
_computing_molecular_graphics 'Olex2 1.5-alpha (Dolomanov et al., 2009)'
_computing_publication_material 'Olex2 1.5-alpha (Dolomanov et al., 2009)'
_computing_structure_refinement 'SHELXL 2019/3 (Sheldrick, 2015)'
_computing_structure_solution 'SHELXT  (Sheldrick, 2015)'
_diffrn_ambient_temperature 150
_diffrn_measured_fraction_theta_full 0.998
_diffrn_measured_fraction_theta_max 0.998
_diffrn_measurement_device_type 'Bruker D8 VENTURE'
_diffrn_measurement_method '\f and \w scans'
_diffrn_radiation_type CuK\a
_diffrn_radiation_wavelength 1.54178
_diffrn_reflns_av_R_equivalents 0.0858
_diffrn_reflns_av_unetI/netI 0.0425
_diffrn_reflns_Laue_measured_fraction_full 0.998
_diffrn_reflns_Laue_measured_fraction_max 0.998
_diffrn_reflns_limit_h_max 11
_diffrn_reflns_limit_h_min -11
_diffrn_reflns_limit_k_max 15
_diffrn_reflns_limit_k_min -15
_diffrn_reflns_limit_l_max 19
_diffrn_reflns_limit_l_min -19
_diffrn_reflns_number 27347
_diffrn_reflns_point_group_measured_fraction_full 0.998
_diffrn_reflns_point_group_measured_fraction_max 0.993
_diffrn_reflns_theta_full 67.679
_diffrn_reflns_theta_max 74.765
_diffrn_reflns_theta_min 4.496
_diffrn_source_current 1.2
_diffrn_source_power 0.06
_diffrn_source_voltage 50.0
_diffrn_standards_number 0
_exptl_absorpt_coefficient_mu 0.676
_exptl_absorpt_correction_T_max 0.7538
_exptl_absorpt_correction_T_min 0.4707
_exptl_absorpt_correction_type multi-scan
_exptl_absorpt_process_details
;
SADABS-2016/2 (Bruker,2016/2) was used for absorption correction.
wR2(int) was 0.1686 before and 0.1194 after correction.
The Ratio of minimum to maximum transmission is 0.6244.
The \l/2 correction factor is Not present.
;
_exptl_crystal_colour colourless
_exptl_crystal_colour_primary colourless
_exptl_crystal_density_diffrn 1.281
_exptl_crystal_description block
_exptl_crystal_F_000 768
_exptl_crystal_size_max 0.12
_exptl_crystal_size_mid 0.06
_exptl_crystal_size_min 0.04
_refine_diff_density_max 0.161
_refine_diff_density_min -0.162
_refine_diff_density_rms 0.042
_refine_ls_abs_structure_details
;
 Flack x determined using 1300 quotients [(I+)-(I-)]/[(I+)+(I-)]
 (Parsons, Flack and Wagner, Acta Cryst. B69 (2013) 249-259).
;
_refine_ls_abs_structure_Flack -0.10(12)
_refine_ls_extinction_method none
_refine_ls_goodness_of_fit_ref 1.068
_refine_ls_hydrogen_treatment mixed
_refine_ls_matrix_type full
_refine_ls_number_parameters 249
_refine_ls_number_reflns 3823
_refine_ls_number_restraints 0
_refine_ls_restrained_S_all 1.068
_refine_ls_R_factor_all 0.0530
_refine_ls_R_factor_gt 0.0452
_refine_ls_shift/su_max 0.007
_refine_ls_shift/su_mean 0.000
_refine_ls_structure_factor_coef Fsqd
_refine_ls_weighting_details 'w=1/[\s^2^(Fo^2^)+(0.0361P)^2^+0.6024P] where P=(Fo^2^+2Fc^2^)/3'
_refine_ls_weighting_scheme calc
_refine_ls_wR_factor_gt 0.1026
_refine_ls_wR_factor_ref 0.1090
_reflns_Friedel_coverage 0.744
_reflns_Friedel_fraction_full 0.998
_reflns_Friedel_fraction_max 0.987
_reflns_number_gt 3415
_reflns_number_total 3823
_reflns_threshold_expression 'I > 2\s(I)'
_cod_data_source_file d5gc05558j2.cif
_cod_data_source_block cu_20232096_0m
_cod_database_code 7251609
_shelx_shelxl_version_number 2019/3
_shelx_space_group_comment
;
The symmetry employed for this shelxl refinement is uniquely defined
by the following loop, which should always be used as a source of
symmetry information in preference to the above space-group names.
They are only intended as comments.
;
_shelx_estimated_absorpt_t_max 0.973
_shelx_estimated_absorpt_t_min 0.923
_olex2_refinement_description
;
1. Fixed Uiso
 At 1.2 times of:
  All C(H) groups, All C(H,H) groups
 At 1.5 times of:
  All C(H,H,H) groups
2.a Ternary CH refined with riding coordinates:
 C7(H7)
2.b Secondary CH2 refined with riding coordinates:
 C10(H10A,H10B), C15(H15A,H15B)
2.c Aromatic/amide H refined with riding coordinates:
 C19(H19), C8(H8), C2(H2), C22(H22), C20(H20), C6(H6), C4(H4), C5(H5), C9(H9),
 C21(H21), C3(H3A), C16(H16)
2.d X=CH2 refined with riding coordinates:
 C17(H17A,H17B)
2.e Idealised Me refined as rotating group:
 C14(H14A,H14B,H14C)
;
_olex2_submission_special_instructions 'No special instructions were received'

loop_
_space_group_symop_operation_xyz
'x, y, z'
'-x+1/2, -y, z+1/2'
'-x, y+1/2, -z+1/2'
'x+1/2, -y+1/2, -z'

loop_
_atom_site_label
_atom_site_type_symbol
_atom_site_fract_x
_atom_site_fract_y
_atom_site_fract_z
_atom_site_U_iso_or_equiv
_atom_site_adp_type
_atom_site_occupancy
_atom_site_site_symmetry_order
_atom_site_calc_flag
_atom_site_refinement_flags_posn
_atom_site_refinement_flags_adp
_atom_site_refinement_flags_occupancy
_atom_site_disorder_assembly
_atom_site_disorder_group
O3 O 0.6767(2) 0.29672(18) 0.05863(12) 0.0463(5) Uani 1 1 d . . . . .
O2 O 0.7037(2) 0.14920(16) 0.23600(12) 0.0443(5) Uani 1 1 d . . . . .
N1 N 0.6206(2) 0.34319(18) 0.28310(14) 0.0361(5) Uani 1 1 d . . . . .
O1 O 0.8989(2) 0.2054(2) 0.17016(17) 0.0630(7) Uani 1 1 d . . . . .
C23 C 0.4911(3) 0.3091(2) 0.25203(17) 0.0344(6) Uani 1 1 d . . . . .
C18 C 0.4895(3) 0.3154(2) 0.16165(17) 0.0360(6) Uani 1 1 d . . . . .
C1 C 0.5827(3) 0.3896(2) 0.43566(17) 0.0361(6) Uani 1 1 d . . . . .
C19 C 0.3699(3) 0.2888(2) 0.11594(19) 0.0416(7) Uani 1 1 d . . . . .
H19 H 0.368507 0.294077 0.054865 0.050 Uiso 1 1 calc R U . . .
C13 C 0.6305(3) 0.3562(2) 0.13119(17) 0.0387(6) Uani 1 1 d . . . . .
C8 C 0.8184(3) 0.3480(2) 0.38203(19) 0.0440(7) Uani 1 1 d . . . . .
H8 H 0.860844 0.332355 0.435969 0.053 Uiso 1 1 calc R U . . .
C7 C 0.6652(3) 0.3237(2) 0.37150(16) 0.0377(6) Uani 1 1 d . . . . .
H7 H 0.649708 0.247644 0.385044 0.045 Uiso 1 1 calc R U . . .
C2 C 0.5504(3) 0.4938(2) 0.41885(18) 0.0434(7) Uani 1 1 d . . . . .
H2 H 0.578813 0.524622 0.365848 0.052 Uiso 1 1 calc R U . . .
C22 C 0.3735(3) 0.2742(2) 0.29706(19) 0.0388(6) Uani 1 1 d . . . . .
H22 H 0.374431 0.269150 0.358149 0.047 Uiso 1 1 calc R U . . .
C12 C 0.7870(3) 0.2237(2) 0.20384(18) 0.0424(6) Uani 1 1 d . . . . .
C20 C 0.2519(3) 0.2541(2) 0.1602(2) 0.0433(7) Uani 1 1 d . . . . .
H20 H 0.169255 0.235409 0.129360 0.052 Uiso 1 1 calc R U . . .
C6 C 0.5442(3) 0.3470(3) 0.51437(18) 0.0420(7) Uani 1 1 d . . . . .
H6 H 0.567981 0.276127 0.527092 0.050 Uiso 1 1 calc R U . . .
C11 C 0.7240(3) 0.3356(2) 0.21329(17) 0.0393(6) Uani 1 1 d . . . . .
C4 C 0.4376(3) 0.5089(3) 0.5568(2) 0.0458(7) Uani 1 1 d . . . . .
H4 H 0.386986 0.549476 0.597894 0.055 Uiso 1 1 calc R U . . .
C5 C 0.4718(3) 0.4059(3) 0.57477(19) 0.0465(7) Uani 1 1 d . . . . .
H5 H 0.445763 0.375527 0.628390 0.056 Uiso 1 1 calc R U . . .
C10 C 0.8461(3) 0.4097(3) 0.2319(2) 0.0491(8) Uani 1 1 d . . . . .
H10A H 0.922890 0.397685 0.189865 0.059 Uiso 1 1 calc R U . . .
H10B H 0.814561 0.483639 0.226510 0.059 Uiso 1 1 calc R U . . .
C15 C 0.6225(4) 0.4732(2) 0.10683(19) 0.0453(7) Uani 1 1 d . . . . .
H15A H 0.589119 0.513940 0.157227 0.054 Uiso 1 1 calc R U . . .
H15B H 0.717942 0.498642 0.091909 0.054 Uiso 1 1 calc R U . . .
C9 C 0.8985(3) 0.3897(3) 0.3215(2) 0.0506(8) Uani 1 1 d . . . . .
H9 H 0.992942 0.407641 0.335241 0.061 Uiso 1 1 calc R U . . .
C21 C 0.2539(3) 0.2466(2) 0.2498(2) 0.0444(7) Uani 1 1 d . . . . .
H21 H 0.172489 0.222358 0.279286 0.053 Uiso 1 1 calc R U . . .
C14 C 0.7508(4) 0.0420(2) 0.2222(2) 0.0533(8) Uani 1 1 d . . . . .
H14A H 0.754313 0.027469 0.160181 0.080 Uiso 1 1 calc R U . . .
H14B H 0.684985 -0.006767 0.249912 0.080 Uiso 1 1 calc R U . . .
H14C H 0.844799 0.032956 0.247078 0.080 Uiso 1 1 calc R U . . .
C3 C 0.4770(3) 0.5537(2) 0.4787(2) 0.0455(7) Uani 1 1 d . . . . .
H3A H 0.453759 0.624746 0.466286 0.055 Uiso 1 1 calc R U . . .
C16 C 0.5263(4) 0.4923(3) 0.0327(2) 0.0500(8) Uani 1 1 d . . . . .
H16 H 0.552373 0.464398 -0.021821 0.060 Uiso 1 1 calc R U . . .
C17 C 0.4079(4) 0.5450(3) 0.0376(2) 0.0580(9) Uani 1 1 d . . . . .
H17A H 0.378647 0.573943 0.091132 0.070 Uiso 1 1 calc R U . . .
H17B H 0.351443 0.554227 -0.012357 0.070 Uiso 1 1 calc R U . . .
H3 H 0.759(5) 0.324(4) 0.041(3) 0.106(17) Uiso 1 1 d . . . . .

loop_
_atom_site_aniso_label
_atom_site_aniso_U_11
_atom_site_aniso_U_22
_atom_site_aniso_U_33
_atom_site_aniso_U_23
_atom_site_aniso_U_13
_atom_site_aniso_U_12
O3 0.0542(13) 0.0548(13) 0.0299(10) -0.0079(9) 0.0090(9) 0.0009(11)
O2 0.0513(12) 0.0415(11) 0.0402(11) -0.0037(8) 0.0032(9) 0.0015(10)
N1 0.0407(12) 0.0432(12) 0.0244(11) -0.0015(10) 0.0028(9) -0.0021(10)
O1 0.0449(13) 0.0727(17) 0.0713(16) -0.0077(13) 0.0160(11) 0.0051(12)
C23 0.0426(14) 0.0320(12) 0.0288(12) 0.0000(10) 0.0000(11) -0.0005(12)
C18 0.0434(15) 0.0344(14) 0.0301(13) -0.0024(11) 0.0041(11) -0.0021(12)
C1 0.0420(15) 0.0398(15) 0.0265(13) -0.0031(11) -0.0004(11) -0.0026(12)
C19 0.0486(17) 0.0416(16) 0.0345(14) -0.0038(12) -0.0021(12) -0.0004(13)
C13 0.0450(16) 0.0428(15) 0.0282(13) -0.0048(11) 0.0054(11) -0.0036(13)
C8 0.0467(16) 0.0498(17) 0.0355(14) -0.0022(13) -0.0047(13) 0.0006(14)
C7 0.0444(15) 0.0404(15) 0.0284(13) 0.0011(11) 0.0002(11) 0.0004(12)
C2 0.0563(18) 0.0428(16) 0.0310(14) 0.0008(12) -0.0006(13) -0.0006(14)
C22 0.0417(15) 0.0423(15) 0.0325(13) 0.0003(12) 0.0037(12) -0.0019(12)
C12 0.0414(15) 0.0538(17) 0.0320(13) -0.0026(13) -0.0003(12) -0.0006(13)
C20 0.0431(16) 0.0436(17) 0.0433(16) -0.0042(12) -0.0080(13) -0.0028(13)
C6 0.0508(17) 0.0407(15) 0.0346(14) 0.0016(12) 0.0034(12) 0.0012(14)
C11 0.0432(15) 0.0466(15) 0.0280(13) -0.0036(12) 0.0047(12) -0.0054(13)
C4 0.0463(16) 0.0536(19) 0.0374(15) -0.0104(14) 0.0002(13) 0.0039(14)
C5 0.0573(19) 0.0515(18) 0.0307(14) -0.0006(13) 0.0039(13) 0.0005(15)
C10 0.0482(17) 0.0594(19) 0.0399(16) -0.0013(14) 0.0018(13) -0.0158(15)
C15 0.0553(19) 0.0471(17) 0.0334(15) 0.0009(12) 0.0082(13) -0.0061(14)
C9 0.0441(16) 0.062(2) 0.0459(18) -0.0068(15) -0.0026(14) -0.0096(16)
C21 0.0417(15) 0.0456(16) 0.0459(17) 0.0015(12) 0.0042(12) -0.0015(13)
C14 0.067(2) 0.0451(17) 0.0474(19) -0.0087(14) -0.0053(16) 0.0081(15)
C3 0.0535(18) 0.0414(15) 0.0417(16) -0.0017(13) -0.0033(14) 0.0059(14)
C16 0.064(2) 0.0500(18) 0.0363(16) 0.0059(14) 0.0086(14) -0.0011(16)
C17 0.067(2) 0.053(2) 0.054(2) 0.0080(16) 0.0075(17) 0.0003(18)

loop_
_atom_type_symbol
_atom_type_description
_atom_type_scat_dispersion_real
_atom_type_scat_dispersion_imag
_atom_type_scat_source
C C 0.0181 0.0091 'International Tables Vol C Tables 4.2.6.8 and 6.1.1.4'
H H 0.0000 0.0000 'International Tables Vol C Tables 4.2.6.8 and 6.1.1.4'
N N 0.0311 0.0180 'International Tables Vol C Tables 4.2.6.8 and 6.1.1.4'
O O 0.0492 0.0322 'International Tables Vol C Tables 4.2.6.8 and 6.1.1.4'

loop_
_geom_angle_atom_site_label_1
_geom_angle_atom_site_label_2
_geom_angle_atom_site_label_3
_geom_angle
_geom_angle_site_symmetry_1
_geom_angle_site_symmetry_3
_geom_angle_publ_flag
C13 O3 H3 107(3) . . ?
C12 O2 C14 115.5(2) . . ?
C23 N1 C7 122.1(2) . . ?
C23 N1 C11 108.4(2) . . ?
C7 N1 C11 119.3(2) . . ?
N1 C23 C18 109.8(2) . . ?
N1 C23 C22 129.5(2) . . ?
C22 C23 C18 120.7(3) . . ?
C23 C18 C13 108.8(2) . . ?
C19 C18 C23 120.5(3) . . ?
C19 C18 C13 130.7(2) . . ?
C2 C1 C7 121.2(3) . . ?
C6 C1 C7 119.9(3) . . ?
C6 C1 C2 118.8(3) . . ?
C18 C19 H19 120.4 . . ?
C18 C19 C20 119.2(3) . . ?
C20 C19 H19 120.4 . . ?
O3 C13 C18 109.7(2) . . ?
O3 C13 C11 112.2(2) . . ?
O3 C13 C15 109.5(2) . . ?
C18 C13 C11 100.9(2) . . ?
C18 C13 C15 111.4(2) . . ?
C15 C13 C11 112.8(2) . . ?
C7 C8 H8 117.8 . . ?
C9 C8 H8 117.8 . . ?
C9 C8 C7 124.5(3) . . ?
N1 C7 C1 111.9(2) . . ?
N1 C7 C8 110.5(2) . . ?
N1 C7 H7 108.6 . . ?
C1 C7 H7 108.6 . . ?
C8 C7 C1 108.4(2) . . ?
C8 C7 H7 108.6 . . ?
C1 C2 H2 119.7 . . ?
C1 C2 C3 120.7(3) . . ?
C3 C2 H2 119.7 . . ?
C23 C22 H22 121.0 . . ?
C23 C22 C21 118.0(3) . . ?
C21 C22 H22 121.0 . . ?
O2 C12 C11 112.8(2) . . ?
O1 C12 O2 123.3(3) . . ?
O1 C12 C11 123.9(3) . . ?
C19 C20 H20 119.8 . . ?
C19 C20 C21 120.3(3) . . ?
C21 C20 H20 119.8 . . ?
C1 C6 H6 119.4 . . ?
C5 C6 C1 121.2(3) . . ?
C5 C6 H6 119.4 . . ?
N1 C11 C13 102.1(2) . . ?
N1 C11 C12 112.9(2) . . ?
N1 C11 C10 109.3(2) . . ?
C12 C11 C13 107.1(2) . . ?
C10 C11 C13 118.7(2) . . ?
C10 C11 C12 107.0(2) . . ?
C5 C4 H4 120.0 . . ?
C5 C4 C3 120.1(3) . . ?
C3 C4 H4 120.0 . . ?
C6 C5 H5 120.2 . . ?
C4 C5 C6 119.7(3) . . ?
C4 C5 H5 120.2 . . ?
C11 C10 H10A 109.9 . . ?
C11 C10 H10B 109.9 . . ?
H10A C10 H10B 108.3 . . ?
C9 C10 C11 108.9(3) . . ?
C9 C10 H10A 109.9 . . ?
C9 C10 H10B 109.9 . . ?
C13 C15 H15A 109.2 . . ?
C13 C15 H15B 109.2 . . ?
H15A C15 H15B 107.9 . . ?
C16 C15 C13 112.2(3) . . ?
C16 C15 H15A 109.2 . . ?
C16 C15 H15B 109.2 . . ?
C8 C9 C10 122.5(3) . . ?
C8 C9 H9 118.8 . . ?
C10 C9 H9 118.8 . . ?
C22 C21 H21 119.4 . . ?
C20 C21 C22 121.2(3) . . ?
C20 C21 H21 119.4 . . ?
O2 C14 H14A 109.5 . . ?
O2 C14 H14B 109.5 . . ?
O2 C14 H14C 109.5 . . ?
H14A C14 H14B 109.5 . . ?
H14A C14 H14C 109.5 . . ?
H14B C14 H14C 109.5 . . ?
C2 C3 C4 119.6(3) . . ?
C2 C3 H3A 120.2 . . ?
C4 C3 H3A 120.2 . . ?
C15 C16 H16 117.8 . . ?
C17 C16 C15 124.4(3) . . ?
C17 C16 H16 117.8 . . ?
C16 C17 H17A 120.0 . . ?
C16 C17 H17B 120.0 . . ?
H17A C17 H17B 120.0 . . ?

loop_
_geom_bond_atom_site_label_1
_geom_bond_atom_site_label_2
_geom_bond_distance
_geom_bond_site_symmetry_2
_geom_bond_publ_flag
O3 C13 1.425(3) . ?
O3 H3 0.90(5) . ?
O2 C12 1.331(4) . ?
O2 C14 1.450(4) . ?
N1 C23 1.390(4) . ?
N1 C7 1.457(3) . ?
N1 C11 1.465(3) . ?
O1 C12 1.207(4) . ?
C23 C18 1.405(4) . ?
C23 C22 1.391(4) . ?
C18 C19 1.381(4) . ?
C18 C13 1.512(4) . ?
C1 C7 1.519(4) . ?
C1 C2 1.385(4) . ?
C1 C6 1.385(4) . ?
C19 H19 0.9500 . ?
C19 C20 1.386(4) . ?
C13 C11 1.574(4) . ?
C13 C15 1.537(4) . ?
C8 H8 0.9500 . ?
C8 C7 1.496(4) . ?
C8 C9 1.320(4) . ?
C7 H7 1.0000 . ?
C2 H2 0.9500 . ?
C2 C3 1.388(4) . ?
C22 H22 0.9500 . ?
C22 C21 1.396(4) . ?
C12 C11 1.551(4) . ?
C20 H20 0.9500 . ?
C20 C21 1.393(4) . ?
C6 H6 0.9500 . ?
C6 C5 1.383(4) . ?
C11 C10 1.522(4) . ?
C4 H4 0.9500 . ?
C4 C5 1.378(5) . ?
C4 C3 1.390(4) . ?
C5 H5 0.9500 . ?
C10 H10A 0.9900 . ?
C10 H10B 0.9900 . ?
C10 C9 1.498(4) . ?
C15 H15A 0.9900 . ?
C15 H15B 0.9900 . ?
C15 C16 1.489(5) . ?
C9 H9 0.9500 . ?
C21 H21 0.9500 . ?
C14 H14A 0.9800 . ?
C14 H14B 0.9800 . ?
C14 H14C 0.9800 . ?
C3 H3A 0.9500 . ?
C16 H16 0.9500 . ?
C16 C17 1.311(5) . ?
C17 H17A 0.9500 . ?
C17 H17B 0.9500 . ?

loop_
_geom_torsion_atom_site_label_1
_geom_torsion_atom_site_label_2
_geom_torsion_atom_site_label_3
_geom_torsion_atom_site_label_4
_geom_torsion
_geom_torsion_site_symmetry_1
_geom_torsion_site_symmetry_2
_geom_torsion_site_symmetry_3
_geom_torsion_site_symmetry_4
_geom_torsion_publ_flag
O3 C13 C11 N1 -145.5(2) . . . . ?
O3 C13 C11 C12 -26.7(3) . . . . ?
O3 C13 C11 C10 94.4(3) . . . . ?
O3 C13 C15 C16 58.1(3) . . . . ?
O2 C12 C11 N1 23.3(3) . . . . ?
O2 C12 C11 C13 -88.2(3) . . . . ?
O2 C12 C11 C10 143.5(2) . . . . ?
N1 C23 C18 C19 -178.0(3) . . . . ?
N1 C23 C18 C13 0.6(3) . . . . ?
N1 C23 C22 C21 178.4(3) . . . . ?
N1 C11 C10 C9 51.3(3) . . . . ?
O1 C12 C11 N1 -157.4(3) . . . . ?
O1 C12 C11 C13 91.1(3) . . . . ?
O1 C12 C11 C10 -37.2(4) . . . . ?
C23 N1 C7 C1 -71.0(3) . . . . ?
C23 N1 C7 C8 168.0(2) . . . . ?
C23 N1 C11 C13 31.2(3) . . . . ?
C23 N1 C11 C12 -83.4(3) . . . . ?
C23 N1 C11 C10 157.7(2) . . . . ?
C23 C18 C19 C20 -0.9(4) . . . . ?
C23 C18 C13 O3 136.5(2) . . . . ?
C23 C18 C13 C11 17.9(3) . . . . ?
C23 C18 C13 C15 -102.1(3) . . . . ?
C23 C22 C21 C20 -0.2(5) . . . . ?
C18 C23 C22 C21 -0.6(4) . . . . ?
C18 C19 C20 C21 0.2(5) . . . . ?
C18 C13 C11 N1 -28.7(3) . . . . ?
C18 C13 C11 C12 90.1(2) . . . . ?
C18 C13 C11 C10 -148.8(3) . . . . ?
C18 C13 C15 C16 -63.5(3) . . . . ?
C1 C2 C3 C4 1.1(5) . . . . ?
C1 C6 C5 C4 -0.3(5) . . . . ?
C19 C18 C13 O3 -45.1(4) . . . . ?
C19 C18 C13 C11 -163.7(3) . . . . ?
C19 C18 C13 C15 76.3(4) . . . . ?
C19 C20 C21 C22 0.4(5) . . . . ?
C13 C18 C19 C20 -179.2(3) . . . . ?
C13 C11 C10 C9 167.6(3) . . . . ?
C13 C15 C16 C17 113.9(4) . . . . ?
C7 N1 C23 C18 -165.8(2) . . . . ?
C7 N1 C23 C22 15.1(4) . . . . ?
C7 N1 C11 C13 177.2(2) . . . . ?
C7 N1 C11 C12 62.6(3) . . . . ?
C7 N1 C11 C10 -56.3(3) . . . . ?
C7 C1 C2 C3 -178.9(3) . . . . ?
C7 C1 C6 C5 178.6(3) . . . . ?
C7 C8 C9 C10 -4.9(5) . . . . ?
C2 C1 C7 N1 -41.1(4) . . . . ?
C2 C1 C7 C8 81.1(3) . . . . ?
C2 C1 C6 C5 1.6(4) . . . . ?
C22 C23 C18 C19 1.2(4) . . . . ?
C22 C23 C18 C13 179.7(3) . . . . ?
C12 C11 C10 C9 -71.2(3) . . . . ?
C6 C1 C7 N1 142.0(3) . . . . ?
C6 C1 C7 C8 -95.8(3) . . . . ?
C6 C1 C2 C3 -2.0(4) . . . . ?
C11 N1 C23 C18 -21.0(3) . . . . ?
C11 N1 C23 C22 160.0(3) . . . . ?
C11 N1 C7 C1 147.7(2) . . . . ?
C11 N1 C7 C8 26.8(3) . . . . ?
C11 C13 C15 C16 -176.2(2) . . . . ?
C11 C10 C9 C8 -24.4(5) . . . . ?
C5 C4 C3 C2 0.2(5) . . . . ?
C15 C13 C11 N1 90.2(3) . . . . ?
C15 C13 C11 C12 -151.0(2) . . . . ?
C15 C13 C11 C10 -29.9(4) . . . . ?
C9 C8 C7 N1 5.3(4) . . . . ?
C9 C8 C7 C1 -117.7(3) . . . . ?
C14 O2 C12 O1 -4.6(4) . . . . ?
C14 O2 C12 C11 174.7(2) . . . . ?
C3 C4 C5 C6 -0.6(5) . . . . ?
